data_2215586
loop_
_publ_author_name
'Tian, Zhi-gao'

_publ_section_title
;
 Bisimidazolium terephthalate
;
_journal_coeditor_code LH2499
_journal_issue 10
_journal_name_full 'Acta Crystallographica Section E'
_journal_page_first o4067
_journal_page_last o4067
_journal_paper_doi 10.1107/S1600536807044236
_journal_volume 63
_journal_year 2007
_chemical_formula_iupac '2C3 H5 N2 +, C8 H4 O4 2-'
_chemical_formula_moiety '2C3 H5 N2 +, C8 H4 O4 2-'
_chemical_formula_sum 'C14 H14 N4 O4'
_chemical_formula_weight 302.29
_chemical_name_systematic
;
Bisimidazolium terephthalate
;
_space_group_IT_number 14
_symmetry_cell_setting monoclinic
_symmetry_space_group_name_Hall '-P 2yn'
_symmetry_space_group_name_H-M 'P 1 21/n 1'
_atom_sites_solution_hydrogens geom
_atom_sites_solution_primary direct
_atom_sites_solution_secondary difmap
_audit_creation_method SHELXL-97
_cell_angle_alpha 90.00
_cell_angle_beta 113.8540(10)
_cell_angle_gamma 90.00
_cell_formula_units_Z 2
_cell_length_a 9.6288(6)
_cell_length_b 8.3351(6)
_cell_length_c 9.8244(6)
_cell_measurement_reflns_used 3264
_cell_measurement_temperature 298(2)
_cell_measurement_theta_max 28.08
_cell_measurement_theta_min 2.31
_cell_volume 721.12(8)
_computing_cell_refinement 'SAINT-Plus (Bruker, 2001)'
_computing_data_collection 'SMART (Bruker, 2001)'
_computing_data_reduction 'SAINT-Plus (Bruker, 2001)'
_computing_molecular_graphics 'PLATON (Spek, 2003)'
_computing_publication_material 'PLATON (Spek, 2003)'
_computing_structure_refinement 'SHELXL97 (Sheldrick, 1997)'
_computing_structure_solution 'SHELXS97 (Sheldrick, 1997)'
_diffrn_ambient_temperature 298(2)
_diffrn_measured_fraction_theta_full 0.981
_diffrn_measured_fraction_theta_max 0.981
_diffrn_measurement_device_type 'Bruker SMART APEX CCD area-detector'
_diffrn_measurement_method '0.3\% wide \w exposures'
_diffrn_radiation_monochromator graphite
_diffrn_radiation_source 'fine focus sealed Siemens Mo tube'
_diffrn_radiation_type 'Mo k\a'
_diffrn_radiation_wavelength 0.71073
_diffrn_reflns_av_R_equivalents 0.0413
_diffrn_reflns_av_sigmaI/netI 0.0255
_diffrn_reflns_limit_h_max 12
_diffrn_reflns_limit_h_min -12
_diffrn_reflns_limit_k_max 10
_diffrn_reflns_limit_k_min -10
_diffrn_reflns_limit_l_max 12
_diffrn_reflns_limit_l_min -11
_diffrn_reflns_number 7596
_diffrn_reflns_theta_full 27.99
_diffrn_reflns_theta_max 27.99
_diffrn_reflns_theta_min 2.50
_exptl_absorpt_coefficient_mu 0.105
_exptl_absorpt_correction_T_max 0.9793
_exptl_absorpt_correction_T_min 0.9662
_exptl_absorpt_correction_type multi-scan
_exptl_absorpt_process_details '(SADABS; Sheldrick, 1997)'
_exptl_crystal_colour colorless
_exptl_crystal_density_diffrn 1.392
_exptl_crystal_density_method 'not measured'
_exptl_crystal_description block
_exptl_crystal_F_000 316
_exptl_crystal_size_max 0.30
_exptl_crystal_size_mid 0.20
_exptl_crystal_size_min 0.20
_refine_diff_density_max 0.300
_refine_diff_density_min -0.230
_refine_ls_extinction_method none
_refine_ls_goodness_of_fit_ref 1.123
_refine_ls_hydrogen_treatment mixed
_refine_ls_matrix_type full
_refine_ls_number_parameters 108
_refine_ls_number_reflns 1696
_refine_ls_number_restraints 0
_refine_ls_restrained_S_all 1.123
_refine_ls_R_factor_all 0.0550
_refine_ls_R_factor_gt 0.0458
_refine_ls_shift/su_max 0.000
_refine_ls_shift/su_mean 0.000
_refine_ls_structure_factor_coef Fsqd
_refine_ls_weighting_details 'calc w=1/[\s^2^(Fo^2^)+(0.0835P)^2^+0.0143P] where P=(Fo^2^+2Fc^2^)/3'
_refine_ls_weighting_scheme calc
_refine_ls_wR_factor_gt 0.1296
_refine_ls_wR_factor_ref 0.1370
_reflns_number_gt 1368
_reflns_number_total 1696
_reflns_threshold_expression I>2\s(I)
_cod_data_source_file lh2499.cif
_cod_data_source_block I
_cod_original_sg_symbol_H-M 'P 21/n'
_cod_database_code 2215586
_cod_database_fobs_code 2215586

loop_
_symmetry_equiv_pos_as_xyz
'x, y, z'
'-x+1/2, y+1/2, -z+1/2'
'-x, -y, -z'
'x-1/2, -y-1/2, z-1/2'

loop_
_atom_site_type_symbol
_atom_site_label
_atom_site_fract_x
_atom_site_fract_y
_atom_site_fract_z
_atom_site_U_iso_or_equiv
_atom_site_adp_type
_atom_site_calc_flag
_atom_site_refinement_flags
_atom_site_occupancy
C C1 0.05078(13) -0.03576(14) 0.15160(12) 0.0333(3) Uani d . 1
C C2 -0.05484(15) -0.13358(15) 0.04568(13) 0.0382(3) Uani d . 1
H H2 -0.0920 -0.2237 0.0757 0.046 Uiso calc R 1
C C3 -0.10550(14) -0.09803(15) -0.10470(13) 0.0372(3) Uani d . 1
H H3 -0.1766 -0.1643 -0.1746 0.045 Uiso calc R 1
C C4 0.10569(15) -0.07248(15) 0.31591(13) 0.0370(3) Uani d . 1
O O1 0.02858(11) -0.17027(15) 0.35300(10) 0.0590(4) Uani d . 1
O O2 0.22390(11) -0.00486(13) 0.40159(9) 0.0511(3) Uani d . 1
C C5 0.52371(16) 0.05999(17) 0.75057(15) 0.0464(4) Uani d . 1
H H5A 0.5859 0.0091 0.7120 0.056 Uiso calc R 1
C C6 0.32334(17) 0.15446(19) 0.77332(15) 0.0505(4) Uani d . 1
H H6A 0.2231 0.1806 0.7535 0.061 Uiso calc R 1
C C7 0.56890(16) 0.13368(18) 0.88368(15) 0.0484(4) Uani d . 1
H H7A 0.6682 0.1432 0.9542 0.058 Uiso calc R 1
N N1 0.44244(13) 0.19155(15) 0.89584(12) 0.0483(3) Uani d . 1
H H1 0.438(2) 0.251(2) 0.988(2) 0.084(6) Uiso d . 1
N N2 0.36978(14) 0.07411(14) 0.68328(12) 0.0452(3) Uani d . 1
H H2A 0.3003(19) 0.027(2) 0.584(2) 0.068(5) Uiso d . 1

loop_
_atom_site_aniso_label
_atom_site_aniso_U_11
_atom_site_aniso_U_22
_atom_site_aniso_U_33
_atom_site_aniso_U_12
_atom_site_aniso_U_13
_atom_site_aniso_U_23
C1 0.0375(6) 0.0407(6) 0.0203(6) 0.0038(5) 0.0103(5) 0.0013(4)
C2 0.0470(7) 0.0409(6) 0.0259(6) -0.0047(5) 0.0140(6) 0.0027(5)
C3 0.0432(7) 0.0422(7) 0.0220(6) -0.0057(5) 0.0089(5) -0.0036(5)
C4 0.0412(7) 0.0474(7) 0.0218(6) 0.0086(5) 0.0120(5) 0.0031(5)
O1 0.0588(7) 0.0867(8) 0.0293(6) -0.0078(5) 0.0154(5) 0.0186(5)
O2 0.0526(6) 0.0717(7) 0.0207(5) -0.0033(5) 0.0062(4) -0.0042(4)
C5 0.0489(8) 0.0550(8) 0.0367(8) -0.0012(6) 0.0189(6) -0.0082(6)
C6 0.0468(8) 0.0713(10) 0.0318(7) 0.0022(7) 0.0141(6) -0.0073(6)
C7 0.0454(8) 0.0611(8) 0.0340(8) -0.0049(6) 0.0112(6) -0.0068(6)
N1 0.0541(7) 0.0623(7) 0.0271(6) -0.0010(6) 0.0149(5) -0.0097(5)
N2 0.0517(7) 0.0557(7) 0.0258(6) -0.0048(5) 0.0132(5) -0.0074(5)

loop_
_atom_type_symbol
_atom_type_description
_atom_type_scat_dispersion_real
_atom_type_scat_dispersion_imag
_atom_type_scat_source
C C 0.0033 0.0016 'International Tables Vol C Tables 4.2.6.8 and 6.1.1.4'
H H 0.0000 0.0000 'International Tables Vol C Tables 4.2.6.8 and 6.1.1.4'
N N 0.0061 0.0033 'International Tables Vol C Tables 4.2.6.8 and 6.1.1.4'
O O 0.0106 0.0060 'International Tables Vol C Tables 4.2.6.8 and 6.1.1.4'

loop_
_geom_angle_atom_site_label_1
_geom_angle_atom_site_label_2
_geom_angle_atom_site_label_3
_geom_angle_site_symmetry_1
_geom_angle_site_symmetry_3
_geom_angle
_geom_angle_publ_flag
C2 C1 C3 . 3 118.96(11) no
C2 C1 C4 . . 121.01(11) no
C3 C1 C4 3 . 120.03(11) no
C3 C2 C1 . . 120.56(12) no
C3 C2 H2 . . 119.7 no
C1 C2 H2 . . 119.7 no
C2 C3 C1 . 3 120.49(11) no
C2 C3 H3 . . 119.8 no
C1 C3 H3 3 . 119.8 no
O2 C4 O1 . . 125.89(12) no
O2 C4 C1 . . 117.37(12) no
O1 C4 C1 . . 116.73(11) no
C4 O2 H2A . . 133.4(6) no
C7 C5 N2 . . 107.01(12) no
C7 C5 H5A . . 126.5 no
N2 C5 H5A . . 126.5 no
N1 C6 N2 . . 108.92(13) no
N1 C6 H6A . . 125.5 no
N2 C6 H6A . . 125.5 no
C5 C7 N1 . . 107.33(12) no
C5 C7 H7A . . 126.3 no
N1 C7 H7A . . 126.3 no
C6 N1 C7 . . 108.39(12) no
C6 N1 H1 . . 125.2(11) no
C7 N1 H1 . . 126.3(11) no
C6 N2 C5 . . 108.35(12) no
C6 N2 H2A . . 124.6(9) no
C5 N2 H2A . . 126.9(9) no

loop_
_geom_bond_atom_site_label_1
_geom_bond_atom_site_label_2
_geom_bond_site_symmetry_2
_geom_bond_distance
_geom_bond_publ_flag
C1 C2 . 1.3878(17) no
C1 C3 3 1.3892(17) no
C1 C4 . 1.5128(16) no
C2 C3 . 1.3877(16) no
C2 H2 . 0.9300 no
C3 C1 3 1.3892(17) no
C3 H3 . 0.9300 no
C4 O2 . 1.2437(16) no
C4 O1 . 1.2518(16) no
C5 C7 . 1.3478(19) no
C5 N2 . 1.3621(19) no
C5 H5A . 0.9300 no
C6 N1 . 1.3203(17) no
C6 N2 . 1.3232(17) no
C6 H6A . 0.9300 no
C7 N1 . 1.3592(17) no
C7 H7A . 0.9300 no
N1 H1 . 1.04(2) no
N2 H2A . 1.010(18) no

loop_
_geom_hbond_atom_site_label_D
_geom_hbond_atom_site_label_H
_geom_hbond_atom_site_label_A
_geom_hbond_site_symmetry_A
_geom_hbond_distance_DH
_geom_hbond_distance_HA
_geom_hbond_distance_DA
_geom_hbond_angle_DHA
_geom_hbond_publ_flag
N2 H2A O2 . 1.010(18) 1.665(19) 2.6307(14) 158.6(15) yes
C6 H6A O1 3_556 0.93 2.22 3.1046(18) 159 yes
C5 H5A O2 3_656 0.93 2.50 3.3601(17) 154 yes
N1 H1 O1 2_556 1.04(2) 1.61(2) 2.6336(14) 167.1(17) yes

loop_
_geom_torsion_atom_site_label_1
_geom_torsion_atom_site_label_2
_geom_torsion_atom_site_label_3
_geom_torsion_atom_site_label_4
_geom_torsion_site_symmetry_1
_geom_torsion_site_symmetry_4
_geom_torsion
_geom_torsion_publ_flag
C3 C1 C2 C3 3 . -0.2(2) no
C4 C1 C2 C3 . . 179.41(10) no
C1 C2 C3 C1 . 3 0.3(2) no
C2 C1 C4 O2 . . 163.41(12) no
C3 C1 C4 O2 3 . -16.93(18) no
C2 C1 C4 O1 . . -15.68(18) no
C3 C1 C4 O1 3 . 163.98(12) no
O1 C4 O2 H2A . . -18.7(8) no
C1 C4 O2 H2A . . 162.3(8) no
N2 C5 C7 N1 . . 0.01(16) no
N2 C6 N1 C7 . . 0.20(18) no
C5 C7 N1 C6 . . -0.13(18) no
N1 C6 N2 C5 . . -0.19(17) no
C7 C5 N2 C6 . . 0.11(16) no
